data_4308664
loop_
_publ_author_name
'Donald J. Darensbourg'
'Damon R. Billodeaux'

_publ_contact_author_name 'Donald J. Darensbourg'
_publ_section_title
;
Aluminum Salen Complexes and Tetrabutylammonium Salts: A Binary Catalytic
System for Production of Polycarbonates from CO2 and Cyclohexene Oxide
;
_journal_name_full 'Inorganic Chemistry'
_journal_page_first 1433
_journal_page_last 1442
_journal_paper_doi 10.1021/ic048508g
_journal_volume 44
_journal_year 2005
_chemical_formula_moiety 'C41 H57 Al N2 O3'
_chemical_formula_sum 'C41 H57 Al N2 O3'
_chemical_formula_weight 652.87
_chemical_name_systematic
;
?
;
_space_group_IT_number 2
_symmetry_cell_setting triclinic
_symmetry_space_group_name_Hall '-P 1'
_symmetry_space_group_name_H-M 'P -1'
_atom_sites_solution_hydrogens geom
_atom_sites_solution_primary direct
_atom_sites_solution_secondary difmap
_audit_creation_method SHELXL-97
_cell_angle_alpha 115.006(14)
_cell_angle_beta 96.996(16)
_cell_angle_gamma 96.653(17)
_cell_formula_units_Z 2
_cell_length_a 10.004(9)
_cell_length_b 14.185(12)
_cell_length_c 15.389(13)
_cell_measurement_reflns_used 64
_cell_measurement_temperature 110(2)
_cell_measurement_theta_max 46.197
_cell_measurement_theta_min 4.750
_cell_volume 1930(3)
_computing_cell_refinement 'Bruker SMART'
_computing_data_collection 'Bruker SMART'
_computing_data_reduction 'Bruker SAINT'
_computing_molecular_graphics 'SHELXTL (Bruker, 1999)'
_computing_publication_material 'SHELXTL (Bruker, 1999)'
_computing_structure_refinement 'SHELXL-97 (Sheldrick, 1997)'
_computing_structure_solution 'SHELXS-97 (Sheldrick, 1990)'
_diffrn_ambient_temperature 110(2)
_diffrn_measured_fraction_theta_full 0.974
_diffrn_measured_fraction_theta_max 0.974
_diffrn_measurement_device_type 'Bruker CCD'
_diffrn_measurement_method 'psi and omega scans'
_diffrn_radiation_monochromator graphite
_diffrn_radiation_source 'fine-focus sealed tube'
_diffrn_radiation_type MoK\a
_diffrn_radiation_wavelength 0.71073
_diffrn_reflns_av_R_equivalents 0.0309
_diffrn_reflns_av_sigmaI/netI 0.0620
_diffrn_reflns_limit_h_max 10
_diffrn_reflns_limit_h_min -11
_diffrn_reflns_limit_k_max 15
_diffrn_reflns_limit_k_min -15
_diffrn_reflns_limit_l_max 16
_diffrn_reflns_limit_l_min -17
_diffrn_reflns_number 8950
_diffrn_reflns_theta_full 23.40
_diffrn_reflns_theta_max 23.40
_diffrn_reflns_theta_min 1.49
_exptl_absorpt_coefficient_mu 0.090
_exptl_crystal_colour prism
_exptl_crystal_density_diffrn 1.123
_exptl_crystal_density_method 'not measured'
_exptl_crystal_description yellow
_exptl_crystal_F_000 708
_exptl_crystal_size_max 0.40
_exptl_crystal_size_mid 0.38
_exptl_crystal_size_min 0.25
_refine_diff_density_max 0.271
_refine_diff_density_min -0.276
_refine_diff_density_rms 0.048
_refine_ls_extinction_method none
_refine_ls_goodness_of_fit_ref 1.013
_refine_ls_hydrogen_treatment mixed
_refine_ls_matrix_type full
_refine_ls_number_parameters 439
_refine_ls_number_reflns 5490
_refine_ls_number_restraints 0
_refine_ls_restrained_S_all 1.013
_refine_ls_R_factor_all 0.0750
_refine_ls_R_factor_gt 0.0513
_refine_ls_shift/su_max 0.002
_refine_ls_shift/su_mean 0.000
_refine_ls_structure_factor_coef Fsqd
_refine_ls_weighting_details 'calc w=1/[\s^2^(Fo^2^)+(0.0609P)^2^+0.8392P] where P=(Fo^2^+2Fc^2^)/3'
_refine_ls_weighting_scheme calc
_refine_ls_wR_factor_gt 0.1195
_refine_ls_wR_factor_ref 0.1314
_reflns_number_gt 4122
_reflns_number_total 5490
_reflns_threshold_expression >2sigma(I)
_cod_data_source_file ic048508gsi20041027_113046_5.cif
_cod_data_source_block complex13
_cod_database_code 4308664

loop_
_symmetry_equiv_pos_as_xyz
'x, y, z'
'-x, -y, -z'

loop_
_atom_site_label
_atom_site_type_symbol
_atom_site_fract_x
_atom_site_fract_y
_atom_site_fract_z
_atom_site_U_iso_or_equiv
_atom_site_adp_type
_atom_site_occupancy
_atom_site_symmetry_multiplicity
_atom_site_calc_flag
_atom_site_refinement_flags
_atom_site_disorder_assembly
_atom_site_disorder_group
Al1 Al 0.25066(8) 0.38232(6) 0.44558(6) 0.0190(2) Uani 1 1 d . . .
O1 O 0.34962(17) 0.30154(13) 0.36327(12) 0.0208(4) Uani 1 1 d . . .
O2 O 0.28934(17) 0.32709(13) 0.52902(12) 0.0225(4) Uani 1 1 d . . .
O3 O 0.08317(17) 0.33867(13) 0.37809(12) 0.0225(4) Uani 1 1 d . . .
N1 N 0.3388(2) 0.50642(16) 0.43113(15) 0.0216(5) Uani 1 1 d . . .
N2 N 0.1948(2) 0.50117(16) 0.55396(15) 0.0200(5) Uani 1 1 d . . .
C1 C 0.4083(2) 0.3095(2) 0.29317(18) 0.0197(6) Uani 1 1 d . . .
C2 C 0.4462(2) 0.2195(2) 0.22009(19) 0.0208(6) Uani 1 1 d . . .
C3 C 0.5035(3) 0.2351(2) 0.14842(19) 0.0237(6) Uani 1 1 d . . .
H3 H 0.5261 0.1751 0.0984 0.028 Uiso 1 1 calc R . .
C4 C 0.5311(3) 0.3316(2) 0.14332(19) 0.0232(6) Uani 1 1 d . . .
C5 C 0.5002(3) 0.4175(2) 0.21691(19) 0.0234(6) Uani 1 1 d . . .
H5 H 0.5208 0.4852 0.2181 0.028 Uiso 1 1 calc R . .
C6 C 0.4384(2) 0.4078(2) 0.29118(19) 0.0205(6) Uani 1 1 d . . .
C7 C 0.4064(3) 0.5014(2) 0.36279(19) 0.0230(6) Uani 1 1 d . . .
H7 H 0.4373 0.5660 0.3604 0.028 Uiso 1 1 calc R . .
C8 C 0.3215(3) 0.6121(2) 0.5008(2) 0.0255(6) Uani 1 1 d . . .
H8A H 0.3119 0.6581 0.4676 0.031 Uiso 1 1 calc R . .
H8B H 0.4020 0.6458 0.5548 0.031 Uiso 1 1 calc R . .
C9 C 0.1936(3) 0.5965(2) 0.5397(2) 0.0249(6) Uani 1 1 d . . .
H9A H 0.1942 0.6583 0.6023 0.030 Uiso 1 1 calc R . .
H9B H 0.1109 0.5875 0.4925 0.030 Uiso 1 1 calc R . .
C10 C 0.1527(3) 0.4959(2) 0.62749(19) 0.0230(6) Uani 1 1 d . . .
H10 H 0.1201 0.5550 0.6712 0.028 Uiso 1 1 calc R . .
C11 C 0.1520(3) 0.4058(2) 0.64771(18) 0.0221(6) Uani 1 1 d . . .
C12 C 0.2255(3) 0.3265(2) 0.60033(19) 0.0215(6) Uani 1 1 d . . .
C13 C 0.2319(3) 0.2445(2) 0.62980(19) 0.0235(6) Uani 1 1 d . . .
C14 C 0.1525(3) 0.2429(2) 0.69744(19) 0.0276(7) Uani 1 1 d . . .
H14 H 0.1543 0.1872 0.7162 0.033 Uiso 1 1 calc R . .
C15 C 0.0699(3) 0.3167(2) 0.74022(19) 0.0270(7) Uani 1 1 d . . .
C16 C 0.0759(3) 0.3999(2) 0.71634(19) 0.0252(6) Uani 1 1 d . . .
H16 H 0.0271 0.4548 0.7472 0.030 Uiso 1 1 calc R . .
C17 C 0.5926(3) 0.3380(2) 0.0590(2) 0.0267(6) Uani 1 1 d . . .
C18 C 0.6277(3) 0.4519(2) 0.0731(2) 0.0339(7) Uani 1 1 d . . .
H18A H 0.6918 0.4944 0.1351 0.051 Uiso 1 1 calc R . .
H18B H 0.5437 0.4814 0.0742 0.051 Uiso 1 1 calc R . .
H18C H 0.6699 0.4528 0.0192 0.051 Uiso 1 1 calc R . .
C19 C 0.4889(3) 0.2742(2) -0.0370(2) 0.0368(7) Uani 1 1 d . . .
H19A H 0.5294 0.2757 -0.0914 0.055 Uiso 1 1 calc R . .
H19B H 0.4061 0.3053 -0.0336 0.055 Uiso 1 1 calc R . .
H19C H 0.4650 0.2007 -0.0474 0.055 Uiso 1 1 calc R . .
C20 C 0.7242(3) 0.2923(3) 0.0519(2) 0.0428(9) Uani 1 1 d . . .
H20A H 0.7031 0.2178 0.0390 0.064 Uiso 1 1 calc R . .
H20B H 0.7899 0.3322 0.1136 0.064 Uiso 1 1 calc R . .
H20C H 0.7641 0.2974 -0.0013 0.064 Uiso 1 1 calc R . .
C21 C 0.4255(3) 0.1123(2) 0.22279(19) 0.0232(6) Uani 1 1 d . . .
C22 C 0.4768(3) 0.0280(2) 0.1393(2) 0.0345(7) Uani 1 1 d . . .
H22A H 0.4245 0.0171 0.0766 0.052 Uiso 1 1 calc R . .
H22B H 0.4643 -0.0386 0.1449 0.052 Uiso 1 1 calc R . .
H22C H 0.5742 0.0517 0.1431 0.052 Uiso 1 1 calc R . .
C23 C 0.5093(3) 0.1244(2) 0.3191(2) 0.0296(7) Uani 1 1 d . . .
H23A H 0.6066 0.1478 0.3224 0.044 Uiso 1 1 calc R . .
H23B H 0.4964 0.0561 0.3216 0.044 Uiso 1 1 calc R . .
H23C H 0.4781 0.1768 0.3744 0.044 Uiso 1 1 calc R . .
C24 C 0.2739(3) 0.0709(2) 0.2152(2) 0.0282(7) Uani 1 1 d . . .
H24A H 0.2393 0.1217 0.2696 0.042 Uiso 1 1 calc R . .
H24B H 0.2643 0.0026 0.2177 0.042 Uiso 1 1 calc R . .
H24C H 0.2213 0.0619 0.1533 0.042 Uiso 1 1 calc R . .
C25 C 0.3186(3) 0.1600(2) 0.5873(2) 0.0283(7) Uani 1 1 d . . .
C26 C 0.2609(3) 0.0893(2) 0.4777(2) 0.0348(7) Uani 1 1 d . . .
H26A H 0.1683 0.0516 0.4697 0.052 Uiso 1 1 calc R . .
H26B H 0.3203 0.0379 0.4509 0.052 Uiso 1 1 calc R . .
H26C H 0.2574 0.1334 0.4431 0.052 Uiso 1 1 calc R . .
C27 C 0.4685(3) 0.2117(2) 0.6010(2) 0.0358(8) Uani 1 1 d . . .
H27A H 0.4736 0.2509 0.5618 0.054 Uiso 1 1 calc R . .
H27B H 0.5245 0.1567 0.5798 0.054 Uiso 1 1 calc R . .
H27C H 0.5028 0.2604 0.6700 0.054 Uiso 1 1 calc R . .
C28 C 0.3190(3) 0.0863(2) 0.6371(2) 0.0419(8) Uani 1 1 d . . .
H28A H 0.3545 0.1282 0.7073 0.063 Uiso 1 1 calc R . .
H28B H 0.3775 0.0346 0.6090 0.063 Uiso 1 1 calc R . .
H28C H 0.2254 0.0491 0.6269 0.063 Uiso 1 1 calc R . .
C29 C -0.0198(3) 0.3046(2) 0.8107(2) 0.0359(7) Uani 1 1 d . . .
C30 C -0.1204(4) 0.2005(3) 0.7576(3) 0.0712(13) Uani 1 1 d . . .
H30A H -0.1788 0.1927 0.8018 0.107 Uiso 1 1 calc R . .
H30B H -0.0700 0.1419 0.7360 0.107 Uiso 1 1 calc R . .
H30C H -0.1776 0.1997 0.7008 0.107 Uiso 1 1 calc R . .
C31 C -0.0975(4) 0.3948(3) 0.8499(3) 0.0652(12) Uani 1 1 d . . .
H31A H -0.0323 0.4621 0.8838 0.098 Uiso 1 1 calc R . .
H31B H -0.1512 0.3852 0.8957 0.098 Uiso 1 1 calc R . .
H31C H -0.1591 0.3955 0.7957 0.098 Uiso 1 1 calc R . .
C32 C 0.0714(4) 0.3041(3) 0.8982(3) 0.0644(11) Uani 1 1 d . . .
H32A H 0.1366 0.3713 0.9329 0.097 Uiso 1 1 calc R . .
H32B H 0.1217 0.2455 0.8750 0.097 Uiso 1 1 calc R . .
H32C H 0.0142 0.2952 0.9425 0.097 Uiso 1 1 calc R . .
C33 C 0.0166(2) 0.2457(2) 0.30120(19) 0.0209(6) Uani 1 1 d . . .
C34 C -0.0529(3) 0.1651(2) 0.31827(19) 0.0214(6) Uani 1 1 d . . .
C35 C -0.1169(3) 0.0704(2) 0.23834(19) 0.0248(6) Uani 1 1 d . . .
H35 H -0.1618 0.0153 0.2500 0.030 Uiso 1 1 calc R . .
C36 C -0.1183(3) 0.0529(2) 0.1424(2) 0.0270(7) Uani 1 1 d . . .
C37 C -0.0547(3) 0.1358(2) 0.1280(2) 0.0268(7) Uani 1 1 d . . .
H37 H -0.0572 0.1267 0.0630 0.032 Uiso 1 1 calc R . .
C38 C 0.0127(3) 0.2317(2) 0.20471(19) 0.0229(6) Uani 1 1 d . . .
C39 C 0.0850(3) 0.3172(2) 0.1841(2) 0.0320(7) Uani 1 1 d . . .
H39A H 0.1787 0.3062 0.1766 0.048 Uiso 1 1 calc R . .
H39B H 0.0881 0.3865 0.2386 0.048 Uiso 1 1 calc R . .
H39C H 0.0354 0.3144 0.1239 0.048 Uiso 1 1 calc R . .
C40 C -0.1854(3) -0.0526(2) 0.0582(2) 0.0376(8) Uani 1 1 d . . .
H40A H -0.1410 -0.1086 0.0633 0.056 Uiso 1 1 calc R . .
H40B H -0.1760 -0.0504 -0.0036 0.056 Uiso 1 1 calc R . .
H40C H -0.2829 -0.0672 0.0602 0.056 Uiso 1 1 calc R . .
C41 C -0.0583(3) 0.1787(2) 0.42023(19) 0.0285(7) Uani 1 1 d . . .
H41A H -0.1536 0.1606 0.4254 0.043 Uiso 1 1 calc R . .
H41B H -0.0207 0.2524 0.4671 0.043 Uiso 1 1 calc R . .
H41C H -0.0041 0.1319 0.4346 0.043 Uiso 1 1 calc R . .

loop_
_atom_site_aniso_label
_atom_site_aniso_U_11
_atom_site_aniso_U_22
_atom_site_aniso_U_33
_atom_site_aniso_U_23
_atom_site_aniso_U_13
_atom_site_aniso_U_12
Al1 0.0196(4) 0.0198(4) 0.0208(4) 0.0111(4) 0.0058(3) 0.0056(3)
O1 0.0213(10) 0.0216(10) 0.0243(10) 0.0134(8) 0.0069(8) 0.0059(8)
O2 0.0261(10) 0.0228(10) 0.0242(10) 0.0136(8) 0.0083(8) 0.0094(8)
O3 0.0207(10) 0.0207(10) 0.0261(10) 0.0098(9) 0.0049(8) 0.0061(8)
N1 0.0233(12) 0.0186(12) 0.0246(13) 0.0100(10) 0.0061(10) 0.0069(10)
N2 0.0191(12) 0.0220(12) 0.0207(12) 0.0107(10) 0.0045(10) 0.0047(10)
C1 0.0159(13) 0.0251(15) 0.0214(14) 0.0131(12) 0.0026(12) 0.0058(11)
C2 0.0163(14) 0.0234(15) 0.0247(15) 0.0120(12) 0.0034(12) 0.0063(11)
C3 0.0214(14) 0.0256(16) 0.0243(15) 0.0095(13) 0.0054(12) 0.0096(12)
C4 0.0179(14) 0.0260(16) 0.0268(16) 0.0129(13) 0.0033(12) 0.0050(12)
C5 0.0202(14) 0.0257(16) 0.0288(16) 0.0165(13) 0.0038(12) 0.0047(12)
C6 0.0171(14) 0.0229(15) 0.0246(15) 0.0120(12) 0.0056(12) 0.0071(11)
C7 0.0217(14) 0.0233(15) 0.0288(16) 0.0161(13) 0.0050(13) 0.0042(12)
C8 0.0291(16) 0.0180(15) 0.0315(16) 0.0116(13) 0.0076(13) 0.0070(12)
C9 0.0316(16) 0.0172(15) 0.0278(16) 0.0104(13) 0.0074(13) 0.0079(12)
C10 0.0225(15) 0.0203(15) 0.0216(15) 0.0053(12) 0.0024(12) 0.0051(12)
C11 0.0221(14) 0.0241(15) 0.0191(14) 0.0093(12) 0.0008(12) 0.0040(12)
C12 0.0190(14) 0.0239(15) 0.0216(15) 0.0119(12) 0.0010(12) -0.0004(12)
C13 0.0268(15) 0.0215(15) 0.0226(15) 0.0115(12) 0.0021(12) 0.0025(12)
C14 0.0344(17) 0.0244(16) 0.0274(16) 0.0164(13) 0.0025(13) 0.0023(13)
C15 0.0299(16) 0.0282(16) 0.0210(15) 0.0101(13) 0.0051(13) 0.0015(13)
C16 0.0271(16) 0.0251(16) 0.0217(15) 0.0085(13) 0.0063(13) 0.0041(12)
C17 0.0266(15) 0.0337(17) 0.0256(16) 0.0168(13) 0.0102(13) 0.0068(13)
C18 0.0376(18) 0.0393(18) 0.0267(16) 0.0175(15) 0.0081(14) 0.0000(14)
C19 0.0472(19) 0.0362(18) 0.0284(17) 0.0154(15) 0.0083(15) 0.0068(15)
C20 0.0340(18) 0.068(2) 0.049(2) 0.0398(19) 0.0241(16) 0.0205(17)
C21 0.0262(15) 0.0225(15) 0.0232(15) 0.0097(13) 0.0090(12) 0.0102(12)
C22 0.0431(18) 0.0287(17) 0.0381(18) 0.0167(15) 0.0152(15) 0.0149(14)
C23 0.0320(16) 0.0273(17) 0.0334(17) 0.0162(14) 0.0053(14) 0.0104(13)
C24 0.0304(16) 0.0252(16) 0.0317(17) 0.0135(14) 0.0081(13) 0.0092(13)
C25 0.0304(16) 0.0263(16) 0.0350(17) 0.0191(14) 0.0075(14) 0.0070(13)
C26 0.0411(18) 0.0253(17) 0.0408(19) 0.0154(15) 0.0118(15) 0.0093(14)
C27 0.0324(17) 0.0366(19) 0.048(2) 0.0264(16) 0.0069(15) 0.0120(14)
C28 0.054(2) 0.039(2) 0.052(2) 0.0337(17) 0.0189(17) 0.0187(16)
C29 0.0442(19) 0.0388(19) 0.0324(17) 0.0206(15) 0.0167(15) 0.0067(15)
C30 0.074(3) 0.064(3) 0.069(3) 0.024(2) 0.038(2) -0.013(2)
C31 0.084(3) 0.068(3) 0.075(3) 0.046(2) 0.057(2) 0.031(2)
C32 0.080(3) 0.089(3) 0.048(2) 0.045(2) 0.030(2) 0.027(2)
C33 0.0168(14) 0.0193(15) 0.0267(15) 0.0097(13) 0.0026(12) 0.0071(12)
C34 0.0192(14) 0.0235(15) 0.0234(15) 0.0108(13) 0.0043(12) 0.0086(12)
C35 0.0223(15) 0.0227(16) 0.0303(16) 0.0120(13) 0.0061(13) 0.0052(12)
C36 0.0207(15) 0.0304(17) 0.0270(16) 0.0094(14) 0.0043(12) 0.0073(13)
C37 0.0198(15) 0.0398(18) 0.0211(15) 0.0117(14) 0.0052(12) 0.0119(13)
C38 0.0173(14) 0.0298(16) 0.0260(16) 0.0154(14) 0.0041(12) 0.0088(12)
C39 0.0278(16) 0.0420(19) 0.0336(17) 0.0223(15) 0.0077(14) 0.0104(14)
C40 0.0360(18) 0.0366(19) 0.0297(17) 0.0048(15) 0.0058(14) 0.0070(15)
C41 0.0305(16) 0.0285(17) 0.0267(16) 0.0136(13) 0.0038(13) 0.0024(13)

loop_
_atom_type_symbol
_atom_type_description
_atom_type_scat_dispersion_real
_atom_type_scat_dispersion_imag
_atom_type_scat_source
C C 0.0033 0.0016 'International Tables Vol C Tables 4.2.6.8 and 6.1.1.4'
H H 0.0000 0.0000 'International Tables Vol C Tables 4.2.6.8 and 6.1.1.4'
N N 0.0061 0.0033 'International Tables Vol C Tables 4.2.6.8 and 6.1.1.4'
O O 0.0106 0.0060 'International Tables Vol C Tables 4.2.6.8 and 6.1.1.4'
Al Al 0.0645 0.0514 'International Tables Vol C Tables 4.2.6.8 and 6.1.1.4'

loop_
_geom_angle_atom_site_label_1
_geom_angle_atom_site_label_2
_geom_angle_atom_site_label_3
_geom_angle
_geom_angle_site_symmetry_1
_geom_angle_site_symmetry_3
_geom_angle_publ_flag
O3 Al1 O2 114.85(9) . . ?
O3 Al1 O1 103.83(10) . . ?
O2 Al1 O1 91.73(10) . . ?
O3 Al1 N1 109.33(9) . . ?
O2 Al1 N1 134.14(10) . . ?
O1 Al1 N1 89.20(10) . . ?
O3 Al1 N2 91.74(10) . . ?
O2 Al1 N2 88.01(11) . . ?
O1 Al1 N2 162.89(9) . . ?
N1 Al1 N2 78.84(11) . . ?
C1 O1 Al1 133.41(16) . . ?
C12 O2 Al1 129.59(16) . . ?
C33 O3 Al1 133.40(15) . . ?
C7 N1 C8 117.4(2) . . ?
C7 N1 Al1 125.01(18) . . ?
C8 N1 Al1 117.55(17) . . ?
C10 N2 C9 120.3(2) . . ?
C10 N2 Al1 125.28(19) . . ?
C9 N2 Al1 114.25(17) . . ?
O1 C1 C6 120.5(2) . . ?
O1 C1 C2 121.0(2) . . ?
C6 C1 C2 118.5(2) . . ?
C3 C2 C1 116.7(2) . . ?
C3 C2 C21 122.4(2) . . ?
C1 C2 C21 120.9(2) . . ?
C2 C3 C4 125.8(2) . . ?
C2 C3 H3 117.1 . . ?
C4 C3 H3 117.1 . . ?
C5 C4 C3 116.3(2) . . ?
C5 C4 C17 123.0(2) . . ?
C3 C4 C17 120.8(2) . . ?
C4 C5 C6 121.4(2) . . ?
C4 C5 H5 119.3 . . ?
C6 C5 H5 119.3 . . ?
C1 C6 C5 121.2(2) . . ?
C1 C6 C7 121.7(2) . . ?
C5 C6 C7 117.1(2) . . ?
N1 C7 C6 125.9(2) . . ?
N1 C7 H7 117.1 . . ?
C6 C7 H7 117.1 . . ?
N1 C8 C9 107.0(2) . . ?
N1 C8 H8A 110.3 . . ?
C9 C8 H8A 110.3 . . ?
N1 C8 H8B 110.3 . . ?
C9 C8 H8B 110.3 . . ?
H8A C8 H8B 108.6 . . ?
N2 C9 C8 106.1(2) . . ?
N2 C9 H9A 110.5 . . ?
C8 C9 H9A 110.5 . . ?
N2 C9 H9B 110.5 . . ?
C8 C9 H9B 110.5 . . ?
H9A C9 H9B 108.7 . . ?
N2 C10 C11 123.9(2) . . ?
N2 C10 H10 118.0 . . ?
C11 C10 H10 118.0 . . ?
C16 C11 C12 121.1(2) . . ?
C16 C11 C10 117.9(2) . . ?
C12 C11 C10 121.0(2) . . ?
O2 C12 C11 121.4(2) . . ?
O2 C12 C13 120.0(2) . . ?
C11 C12 C13 118.6(2) . . ?
C14 C13 C12 116.9(2) . . ?
C14 C13 C25 121.3(2) . . ?
C12 C13 C25 121.8(2) . . ?
C13 C14 C15 125.3(2) . . ?
C13 C14 H14 117.4 . . ?
C15 C14 H14 117.4 . . ?
C16 C15 C14 116.0(2) . . ?
C16 C15 C29 122.9(3) . . ?
C14 C15 C29 121.1(2) . . ?
C15 C16 C11 121.7(3) . . ?
C15 C16 H16 119.1 . . ?
C11 C16 H16 119.1 . . ?
C18 C17 C20 108.1(2) . . ?
C18 C17 C4 112.0(2) . . ?
C20 C17 C4 109.6(2) . . ?
C18 C17 C19 108.3(2) . . ?
C20 C17 C19 109.4(3) . . ?
C4 C17 C19 109.3(2) . . ?
C17 C18 H18A 109.5 . . ?
C17 C18 H18B 109.5 . . ?
H18A C18 H18B 109.5 . . ?
C17 C18 H18C 109.5 . . ?
H18A C18 H18C 109.5 . . ?
H18B C18 H18C 109.5 . . ?
C17 C19 H19A 109.5 . . ?
C17 C19 H19B 109.5 . . ?
H19A C19 H19B 109.5 . . ?
C17 C19 H19C 109.5 . . ?
H19A C19 H19C 109.5 . . ?
H19B C19 H19C 109.5 . . ?
C17 C20 H20A 109.5 . . ?
C17 C20 H20B 109.5 . . ?
H20A C20 H20B 109.5 . . ?
C17 C20 H20C 109.5 . . ?
H20A C20 H20C 109.5 . . ?
H20B C20 H20C 109.5 . . ?
C2 C21 C22 112.1(2) . . ?
C2 C21 C24 111.5(2) . . ?
C22 C21 C24 107.5(2) . . ?
C2 C21 C23 108.9(2) . . ?
C22 C21 C23 107.0(2) . . ?
C24 C21 C23 109.7(2) . . ?
C21 C22 H22A 109.5 . . ?
C21 C22 H22B 109.5 . . ?
H22A C22 H22B 109.5 . . ?
C21 C22 H22C 109.5 . . ?
H22A C22 H22C 109.5 . . ?
H22B C22 H22C 109.5 . . ?
C21 C23 H23A 109.5 . . ?
C21 C23 H23B 109.5 . . ?
H23A C23 H23B 109.5 . . ?
C21 C23 H23C 109.5 . . ?
H23A C23 H23C 109.5 . . ?
H23B C23 H23C 109.5 . . ?
C21 C24 H24A 109.5 . . ?
C21 C24 H24B 109.5 . . ?
H24A C24 H24B 109.5 . . ?
C21 C24 H24C 109.5 . . ?
H24A C24 H24C 109.5 . . ?
H24B C24 H24C 109.5 . . ?
C13 C25 C28 112.0(2) . . ?
C13 C25 C27 110.5(2) . . ?
C28 C25 C27 107.2(2) . . ?
C13 C25 C26 110.5(2) . . ?
C28 C25 C26 106.7(2) . . ?
C27 C25 C26 109.7(2) . . ?
C25 C26 H26A 109.5 . . ?
C25 C26 H26B 109.5 . . ?
H26A C26 H26B 109.5 . . ?
C25 C26 H26C 109.5 . . ?
H26A C26 H26C 109.5 . . ?
H26B C26 H26C 109.5 . . ?
C25 C27 H27A 109.5 . . ?
C25 C27 H27B 109.5 . . ?
H27A C27 H27B 109.5 . . ?
C25 C27 H27C 109.5 . . ?
H27A C27 H27C 109.5 . . ?
H27B C27 H27C 109.5 . . ?
C25 C28 H28A 109.5 . . ?
C25 C28 H28B 109.5 . . ?
H28A C28 H28B 109.5 . . ?
C25 C28 H28C 109.5 . . ?
H28A C28 H28C 109.5 . . ?
H28B C28 H28C 109.5 . . ?
C30 C29 C31 109.6(3) . . ?
C30 C29 C32 109.1(3) . . ?
C31 C29 C32 107.7(3) . . ?
C30 C29 C15 109.0(3) . . ?
C31 C29 C15 112.0(2) . . ?
C32 C29 C15 109.5(3) . . ?
C29 C30 H30A 109.5 . . ?
C29 C30 H30B 109.5 . . ?
H30A C30 H30B 109.5 . . ?
C29 C30 H30C 109.5 . . ?
H30A C30 H30C 109.5 . . ?
H30B C30 H30C 109.5 . . ?
C29 C31 H31A 109.5 . . ?
C29 C31 H31B 109.5 . . ?
H31A C31 H31B 109.5 . . ?
C29 C31 H31C 109.5 . . ?
H31A C31 H31C 109.5 . . ?
H31B C31 H31C 109.5 . . ?
C29 C32 H32A 109.5 . . ?
C29 C32 H32B 109.5 . . ?
H32A C32 H32B 109.5 . . ?
C29 C32 H32C 109.5 . . ?
H32A C32 H32C 109.5 . . ?
H32B C32 H32C 109.5 . . ?
O3 C33 C34 120.0(2) . . ?
O3 C33 C38 120.3(2) . . ?
C34 C33 C38 119.6(2) . . ?
C35 C34 C33 118.6(2) . . ?
C35 C34 C41 119.8(2) . . ?
C33 C34 C41 121.6(2) . . ?
C36 C35 C34 123.0(3) . . ?
C36 C35 H35 118.5 . . ?
C34 C35 H35 118.5 . . ?
C37 C36 C35 116.9(3) . . ?
C37 C36 C40 122.1(3) . . ?
C35 C36 C40 121.0(3) . . ?
C36 C37 C38 122.8(3) . . ?
C36 C37 H37 118.6 . . ?
C38 C37 H37 118.6 . . ?
C37 C38 C33 118.9(2) . . ?
C37 C38 C39 120.2(2) . . ?
C33 C38 C39 120.9(2) . . ?
C38 C39 H39A 109.5 . . ?
C38 C39 H39B 109.5 . . ?
H39A C39 H39B 109.5 . . ?
C38 C39 H39C 109.5 . . ?
H39A C39 H39C 109.5 . . ?
H39B C39 H39C 109.5 . . ?
C36 C40 H40A 109.5 . . ?
C36 C40 H40B 109.5 . . ?
H40A C40 H40B 109.5 . . ?
C36 C40 H40C 109.5 . . ?
H40A C40 H40C 109.5 . . ?
H40B C40 H40C 109.5 . . ?
C34 C41 H41A 109.5 . . ?
C34 C41 H41B 109.5 . . ?
H41A C41 H41B 109.5 . . ?
C34 C41 H41C 109.5 . . ?
H41A C41 H41C 109.5 . . ?
H41B C41 H41C 109.5 . . ?

loop_
_geom_bond_atom_site_label_1
_geom_bond_atom_site_label_2
_geom_bond_distance
_geom_bond_site_symmetry_2
_geom_bond_publ_flag
Al1 O3 1.750(2) . ?
Al1 O2 1.792(2) . ?
Al1 O1 1.800(2) . ?
Al1 N1 1.986(3) . ?
Al1 N2 2.001(2) . ?
O1 C1 1.328(3) . ?
O2 C12 1.338(3) . ?
O3 C33 1.367(3) . ?
N1 C7 1.300(3) . ?
N1 C8 1.474(3) . ?
N2 C10 1.282(3) . ?
N2 C9 1.460(3) . ?
C1 C6 1.406(4) . ?
C1 C2 1.428(4) . ?
C2 C3 1.388(4) . ?
C2 C21 1.530(4) . ?
C3 C4 1.401(4) . ?
C3 H3 0.9500 . ?
C4 C5 1.367(4) . ?
C4 C17 1.534(4) . ?
C5 C6 1.412(4) . ?
C5 H5 0.9500 . ?
C6 C7 1.424(4) . ?
C7 H7 0.9500 . ?
C8 C9 1.509(4) . ?
C8 H8A 0.9900 . ?
C8 H8B 0.9900 . ?
C9 H9A 0.9900 . ?
C9 H9B 0.9900 . ?
C10 C11 1.436(4) . ?
C10 H10 0.9500 . ?
C11 C16 1.399(4) . ?
C11 C12 1.403(4) . ?
C12 C13 1.420(4) . ?
C13 C14 1.391(4) . ?
C13 C25 1.527(4) . ?
C14 C15 1.401(4) . ?
C14 H14 0.9500 . ?
C15 C16 1.373(4) . ?
C15 C29 1.540(4) . ?
C16 H16 0.9500 . ?
C17 C18 1.526(4) . ?
C17 C20 1.530(4) . ?
C17 C19 1.535(4) . ?
C18 H18A 0.9800 . ?
C18 H18B 0.9800 . ?
C18 H18C 0.9800 . ?
C19 H19A 0.9800 . ?
C19 H19B 0.9800 . ?
C19 H19C 0.9800 . ?
C20 H20A 0.9800 . ?
C20 H20B 0.9800 . ?
C20 H20C 0.9800 . ?
C21 C22 1.532(4) . ?
C21 C24 1.534(4) . ?
C21 C23 1.542(4) . ?
C22 H22A 0.9800 . ?
C22 H22B 0.9800 . ?
C22 H22C 0.9800 . ?
C23 H23A 0.9800 . ?
C23 H23B 0.9800 . ?
C23 H23C 0.9800 . ?
C24 H24A 0.9800 . ?
C24 H24B 0.9800 . ?
C24 H24C 0.9800 . ?
C25 C28 1.536(4) . ?
C25 C27 1.539(4) . ?
C25 C26 1.543(4) . ?
C26 H26A 0.9800 . ?
C26 H26B 0.9800 . ?
C26 H26C 0.9800 . ?
C27 H27A 0.9800 . ?
C27 H27B 0.9800 . ?
C27 H27C 0.9800 . ?
C28 H28A 0.9800 . ?
C28 H28B 0.9800 . ?
C28 H28C 0.9800 . ?
C29 C30 1.514(5) . ?
C29 C31 1.516(5) . ?
C29 C32 1.535(5) . ?
C30 H30A 0.9800 . ?
C30 H30B 0.9800 . ?
C30 H30C 0.9800 . ?
C31 H31A 0.9800 . ?
C31 H31B 0.9800 . ?
C31 H31C 0.9800 . ?
C32 H32A 0.9800 . ?
C32 H32B 0.9800 . ?
C32 H32C 0.9800 . ?
C33 C34 1.405(4) . ?
C33 C38 1.408(4) . ?
C34 C35 1.392(4) . ?
C34 C41 1.507(4) . ?
C35 C36 1.388(4) . ?
C35 H35 0.9500 . ?
C36 C37 1.384(4) . ?
C36 C40 1.512(4) . ?
C37 C38 1.391(4) . ?
C37 H37 0.9500 . ?
C38 C39 1.507(4) . ?
C39 H39A 0.9800 . ?
C39 H39B 0.9800 . ?
C39 H39C 0.9800 . ?
C40 H40A 0.9800 . ?
C40 H40B 0.9800 . ?
C40 H40C 0.9800 . ?
C41 H41A 0.9800 . ?
C41 H41B 0.9800 . ?
C41 H41C 0.9800 . ?
